data_2012562
loop_
_publ_author_name
'H\"orner, Manfredo'
'Casagrande, Ivan C.'
'Bordinhao, Jairo'
'M\"ossmer, C\"acilia M.'

_publ_section_title
;
 1,3-Bis(2,4-dibromophenyl)triazene
;
_journal_issue 3
_journal_name_full 'Acta Crystallographica Section C'
_journal_page_first o193
_journal_page_last o194
_journal_paper_doi 10.1107/S0108270102001683
_journal_volume 58
_journal_year 2002
_chemical_formula_moiety 'C12 H7 Br4 N3'
_chemical_formula_sum 'C12 H7 Br4 N3'
_chemical_formula_weight 512.85
_chemical_name_systematic
;
1,3-Bis(2,4-dibromophenyl)triazene
;
_space_group_IT_number 14
_symmetry_cell_setting monoclinic
_symmetry_space_group_name_Hall '-P 2yn'
_symmetry_space_group_name_H-M 'P 1 21/n 1'
_atom_sites_solution_hydrogens geom
_atom_sites_solution_primary direct
_atom_sites_solution_secondary difmap
_cell_angle_alpha 90
_cell_angle_beta 90
_cell_angle_gamma 90
_cell_formula_units_Z 4
_cell_length_a 10.701(5)
_cell_length_b 9.949(5)
_cell_length_c 13.888(5)
_cell_measurement_reflns_used 25
_cell_measurement_temperature 293(2)
_cell_measurement_theta_max 15.1
_cell_measurement_theta_min 6.23
_cell_volume 1478.6(11)
_computing_cell_refinement 'SET4 in CAD-4 EXPRESS'
_computing_data_collection 'CAD-4 EXPRESS (Enraf-Nonius, 1994)'
_computing_data_reduction 'HELENA (Spek, 1996)'
_computing_molecular_graphics 'ORTEP-32 (Farrugia, 1997) and PLATON (Spek, 1999)'
_computing_publication_material 'SHELXL97 and ORTEP-32'
_computing_structure_refinement 'SHELXL97 (Sheldrick, 1997)'
_computing_structure_solution 'SHELXS97 (Sheldrick, 1997)'
_diffrn_ambient_temperature 293(2)
_diffrn_measured_fraction_theta_full .994
_diffrn_measured_fraction_theta_max .994
_diffrn_measurement_device_type 'Enraf-Nonius CAD-4'
_diffrn_measurement_method \q/2\q
_diffrn_radiation_monochromator graphite
_diffrn_radiation_source 'fine-focus sealed tube'
_diffrn_radiation_type MoK\a
_diffrn_radiation_wavelength .71069
_diffrn_reflns_av_R_equivalents .037
_diffrn_reflns_av_sigmaI/netI .060
_diffrn_reflns_limit_h_max 13
_diffrn_reflns_limit_h_min -13
_diffrn_reflns_limit_k_max 1
_diffrn_reflns_limit_k_min -12
_diffrn_reflns_limit_l_max 17
_diffrn_reflns_limit_l_min 0
_diffrn_reflns_number 3358
_diffrn_reflns_theta_full 26.00
_diffrn_reflns_theta_max 26.00
_diffrn_reflns_theta_min 3.16
_diffrn_standards_decay_% 'variation 0.5'
_diffrn_standards_interval_time 60
_diffrn_standards_number 3
_exptl_absorpt_coefficient_mu 10.876
_exptl_absorpt_correction_T_max .337
_exptl_absorpt_correction_T_min .115
_exptl_absorpt_correction_type \y-scan
_exptl_absorpt_process_details '(Spek, 1990)'
_exptl_crystal_colour yellow
_exptl_crystal_density_diffrn 2.304
_exptl_crystal_density_meas ?
_exptl_crystal_density_method 'not measured'
_exptl_crystal_description plate
_exptl_crystal_F_000 960
_exptl_crystal_size_max .3
_exptl_crystal_size_mid .2
_exptl_crystal_size_min .1
_refine_diff_density_max 1.01
_refine_diff_density_min -1.00
_refine_ls_extinction_method none
_refine_ls_goodness_of_fit_ref 1.020
_refine_ls_hydrogen_treatment constr
_refine_ls_matrix_type full
_refine_ls_number_parameters 172
_refine_ls_number_reflns 2878
_refine_ls_number_restraints 0
_refine_ls_restrained_S_all 1.020
_refine_ls_R_factor_all .084
_refine_ls_R_factor_gt .043
_refine_ls_shift/su_max .001
_refine_ls_shift/su_mean .000
_refine_ls_structure_factor_coef Fsqd
_refine_ls_weighting_details 'calc w = 1/[\s^2^(Fo^2^)+(0.0616P)^2^] where P=(Fo^2^+2Fc^2^)/3'
_refine_ls_weighting_scheme calc
_refine_ls_wR_factor_gt .098
_refine_ls_wR_factor_ref .111
_reflns_number_gt 2045
_reflns_number_total 2878
_reflns_threshold_expression I>2\s(I)
_cod_data_source_file da1213.cif
_cod_data_source_block I
_cod_depositor_comments
;
The following automatic conversions were performed:

'_exptl_crystal_density_meas' value 'not measured' was changed to '?'
- the value is perceived as not measured.

Automatic conversion script
Id: cif_fix_values 3008 2015-01-20 13:52:24Z robertas 
;
_cod_original_sg_symbol_H-M 'P 21/n'
_cod_database_code 2012562
_cod_database_fobs_code 2012562

loop_
_symmetry_equiv_pos_as_xyz
'x, y, z'
'-x+1/2, y+1/2, -z+1/2'
'-x, -y, -z'
'x-1/2, -y-1/2, z-1/2'

loop_
_atom_site_label
_atom_site_fract_x
_atom_site_fract_y
_atom_site_fract_z
_atom_site_U_iso_or_equiv
_atom_site_adp_type
_atom_site_calc_flag
_atom_site_refinement_flags
_atom_site_occupancy
_atom_site_disorder_assembly
_atom_site_disorder_group
_atom_site_type_symbol
Br3 .47146(7) .04492(7) -.23083(5) .0345(2) Uani d . 1 . . Br
Br4 .27792(6) -.43594(8) -.07722(6) .0377(2) Uani d . 1 . . Br
Br1 1.02540(6) .31836(8) -.06805(5) .0340(2) Uani d . 1 . . Br
Br2 1.23075(7) .17883(10) .29211(5) .0455(2) Uani d . 1 . . Br
N3 .6699(5) .0053(6) -.0729(4) .0258(12) Uani d . 1 . . N
H3 .6679 .0662 -.1168 .031 Uiso calc R 1 . . H
N2 .7566(5) .0105(6) -.0041(4) .0251(12) Uani d . 1 . . N
N1 .8307(5) .1083(5) -.0163(4) .0255(12) Uani d . 1 . . N
C31 .5827(5) -.0980(6) -.0739(4) .0198(13) Uani d . 1 . . C
C32 .4850(6) -.0983(7) -.1410(4) .0267(14) Uani d . 1 . . C
C33 .3964(5) -.1995(7) -.1443(5) .0285(16) Uani d . 1 . . C
H33 .3339 -.1986 -.1908 .034 Uiso calc R 1 . . H
C34 .4023(5) -.3008(7) -.0780(5) .0260(15) Uani d . 1 . . C
C35 .4975(6) -.3041(7) -.0084(5) .0288(15) Uani d . 1 . . C
H35 .5005 -.3732 .0367 .035 Uiso calc R 1 . . H
C36 .5859(6) -.2044(7) -.0074(4) .0264(15) Uani d . 1 . . C
H36 .6495 -.2073 .0383 .032 Uiso calc R 1 . . H
C11 .9217(5) .1192(7) .0579(4) .0231(14) Uani d . 1 . . C
C12 1.0164(6) .2143(7) .0455(4) .0250(14) Uani d . 1 . . C
C13 1.1087(6) .2326(7) .1144(4) .0281(15) Uani d . 1 . . C
H13 1.1720 .2954 .1054 .034 Uiso calc R 1 . . H
C14 1.1042(6) .1554(8) .1961(4) .0300(16) Uani d . 1 . . C
C15 1.0126(6) .0584(8) .2108(5) .0364(18) Uani d . 1 . . C
H15 1.0124 .0052 .2658 .044 Uiso calc R 1 . . H
C16 .9225(6) .0441(7) .1411(5) .0279(15) Uani d . 1 . . C
H16 .8594 -.0188 .1505 .034 Uiso calc R 1 . . H

loop_
_atom_site_aniso_label
_atom_site_aniso_U_11
_atom_site_aniso_U_22
_atom_site_aniso_U_33
_atom_site_aniso_U_12
_atom_site_aniso_U_13
_atom_site_aniso_U_23
Br3 .0336(4) .0362(4) .0335(4) -.0021(3) -.0129(3) .0050(3)
Br4 .0223(3) .0322(4) .0585(5) -.0081(3) -.0077(3) -.0024(4)
Br1 .0283(4) .0367(4) .0369(4) -.0100(3) -.0060(3) .0048(3)
Br2 .0261(4) .0766(6) .0339(4) .0073(4) -.0136(3) -.0163(4)
N3 .019(3) .024(3) .034(3) -.003(2) -.009(2) .003(2)
N2 .020(3) .031(3) .024(3) .003(3) -.006(2) -.004(2)
N1 .022(3) .024(3) .031(3) -.002(2) -.012(2) -.005(3)
C31 .014(3) .022(3) .023(3) -.001(3) .004(2) -.007(3)
C32 .023(3) .031(4) .026(3) .006(3) -.003(3) .000(3)
C33 .011(3) .038(4) .036(3) -.001(3) -.008(3) -.007(3)
C34 .009(3) .031(4) .038(3) -.001(3) .001(3) -.009(3)
C35 .021(3) .021(3) .044(4) .001(3) -.001(3) .001(3)
C36 .019(3) .032(4) .028(3) .000(3) -.005(3) .001(3)
C11 .013(3) .029(4) .027(3) .000(3) -.001(2) -.005(3)
C12 .029(3) .022(3) .024(3) .002(3) -.001(3) -.008(3)
C13 .016(3) .037(4) .031(3) .001(3) -.001(3) -.009(3)
C14 .018(3) .047(4) .026(3) .001(3) -.004(3) -.016(3)
C15 .030(4) .052(5) .027(3) .015(4) -.003(3) .006(4)
C16 .020(3) .028(4) .036(3) -.003(3) .001(3) -.002(3)

loop_
_atom_type_symbol
_atom_type_description
_atom_type_scat_dispersion_real
_atom_type_scat_dispersion_imag
_atom_type_scat_source
C C .0033 .0016 'International Tables Vol C Tables 4.2.6.8 and 6.1.1.4'
H H .0000 .0000 'International Tables Vol C Tables 4.2.6.8 and 6.1.1.4'
N N .0061 .0033 'International Tables Vol C Tables 4.2.6.8 and 6.1.1.4'
Br Br -.2901 2.4595 'International Tables Vol C Tables 4.2.6.8 and 6.1.1.4'

loop_
_geom_angle_atom_site_label_1
_geom_angle_atom_site_label_2
_geom_angle_atom_site_label_3
_geom_angle_site_symmetry_1
_geom_angle_site_symmetry_3
_geom_angle
_geom_angle_publ_flag
N2 N3 C31 . . 120.2(5) yes
N2 N3 H3 . . 119.9 no
C31 N3 H3 . . 119.9 no
N1 N2 N3 . . 111.6(5) yes
N2 N1 C11 . . 112.9(5) yes
N3 C31 C32 . . 120.7(6) yes
N3 C31 C36 . . 122.4(5) no
C32 C31 C36 . . 116.9(6) no
C33 C32 C31 . . 122.3(6) no
C33 C32 Br3 . . 118.2(4) no
C31 C32 Br3 . . 119.5(5) yes
C34 C33 C32 . . 118.9(5) no
C34 C33 H33 . . 120.5 no
C32 C33 H33 . . 120.5 no
C33 C34 C35 . . 121.0(6) no
C33 C34 Br4 . . 119.8(4) no
C35 C34 Br4 . . 119.3(5) yes
C36 C35 C34 . . 119.3(6) no
C36 C35 H35 . . 120.3 no
C34 C35 H35 . . 120.3 no
C35 C36 C31 . . 121.5(6) no
C35 C36 H36 . . 119.2 no
C31 C36 H36 . . 119.2 no
C16 C11 C12 . . 117.9(5) no
C16 C11 N1 . . 124.8(6) no
C12 C11 N1 . . 117.3(6) yes
C13 C12 C11 . . 121.4(6) no
C13 C12 Br1 . . 117.8(5) no
C11 C12 Br1 . . 120.8(4) yes
C14 C13 C12 . . 118.1(6) no
C14 C13 Br3 . 4_666 80.0(4) no
C12 C13 Br3 . 4_666 102.3(4) no
C14 C13 H13 . . 120.9 no
C12 C13 H13 . . 120.9 no
Br3 C13 H13 4_666 . 87.8 no
C13 C14 C15 . . 122.4(6) no
C13 C14 Br2 . . 118.9(5) yes
C15 C14 Br2 . . 118.7(5) no
C13 C14 Br3 . 4_666 77.0(4) no
C15 C14 Br3 . 4_666 105.4(4) no
Br2 C14 Br3 . 4_666 88.9(2) no
C16 C15 C14 . . 117.6(6) no
C16 C15 H15 . . 121.2 no
C14 C15 H15 . . 121.2 no
C15 C16 C11 . . 122.6(6) no
C15 C16 Br1 . 3_755 100.6(5) no
C11 C16 Br1 . 3_755 107.0(4) no
C15 C16 H16 . . 118.7 no
C11 C16 H16 . . 118.7 no
Br1 C16 H16 3_755 . 60.2 no

loop_
_geom_bond_atom_site_label_1
_geom_bond_atom_site_label_2
_geom_bond_site_symmetry_2
_geom_bond_distance
_geom_bond_publ_flag
Br3 C32 . 1.900(7) yes
Br4 C34 . 1.892(6) yes
Br1 C12 . 1.890(6) yes
Br2 C14 . 1.913(6) yes
N3 N2 . 1.332(7) yes
N3 C31 . 1.388(8) yes
N3 H3 . .8600 yes
N2 N1 . 1.267(7) yes
N1 C11 . 1.422(7) yes
C31 C32 . 1.400(8) no
C31 C36 . 1.405(9) no
C32 C33 . 1.384(9) no
C33 C34 . 1.366(9) no
C33 H33 . .9300 no
C34 C35 . 1.404(9) no
C35 C36 . 1.371(9) no
C35 H35 . .9300 no
C36 H36 . .9300 no
C11 C16 . 1.376(9) no
C11 C12 . 1.397(9) no
C12 C13 . 1.386(8) no
C13 C14 . 1.371(9) no
C13 Br3 4_666 3.419(6) yes
C13 H13 . .9300 no
C14 C15 . 1.391(10) no
C14 Br3 4_666 3.455(7) yes
C15 C16 . 1.373(9) no
C15 H15 . .9300 no
C16 Br1 3_755 3.788(7) yes
C16 H16 . .9300 no

loop_
_geom_hbond_atom_site_label_D
_geom_hbond_atom_site_label_H
_geom_hbond_atom_site_label_A
_geom_hbond_site_symmetry_A
_geom_hbond_distance_DH
_geom_hbond_distance_HA
_geom_hbond_distance_DA
_geom_hbond_angle_DHA
_geom_hbond_publ_flag
N3 H3 Br2 4_565 .86 2.91 3.717(6) 156 yes
N3 H3 Br3 . .86 2.64 3.076(5) 113 yes

loop_
_geom_torsion_atom_site_label_1
_geom_torsion_atom_site_label_2
_geom_torsion_atom_site_label_3
_geom_torsion_atom_site_label_4
_geom_torsion_site_symmetry_1
_geom_torsion_site_symmetry_4
_geom_torsion
_geom_torsion_publ_flag
C31 N3 N2 N1 . . 177.7(5) yes
N3 N2 N1 C11 . . 177.9(5) yes
N2 N3 C31 C32 . . 174.7(6) yes
N2 N3 C31 C36 . . -3.9(9) yes
N3 C31 C32 C33 . . 179.9(6) no
C36 C31 C32 C33 . . -1.4(9) no
N3 C31 C32 Br3 . . -.4(8) yes
C36 C31 C32 Br3 . . 178.2(5) no
C31 C32 C33 C34 . . 1.9(10) no
Br3 C32 C33 C34 . . -177.8(5) no
C32 C33 C34 C35 . . -1.0(10) no
C32 C33 C34 Br4 . . 177.1(5) no
C33 C34 C35 C36 . . -.3(10) no
Br4 C34 C35 C36 . . -178.4(5) no
C34 C35 C36 C31 . . .8(10) no
N3 C31 C36 C35 . . 178.7(6) no
C32 C31 C36 C35 . . .1(9) no
N2 N1 C11 C16 . . -7.8(9) yes
N2 N1 C11 C12 . . 172.9(6) yes
C16 C11 C12 C13 . . .3(10) no
N1 C11 C12 C13 . . 179.6(6) no
C16 C11 C12 Br1 . . 178.2(5) no
N1 C11 C12 Br1 . . -2.4(8) yes
C11 C12 C13 C14 . . -.6(10) no
Br1 C12 C13 C14 . . -178.7(5) no
C11 C12 C13 Br3 . 4_666 -85.7(6) no
Br1 C12 C13 Br3 . 4_666 96.2(4) no
C12 C13 C14 C15 . . 1.5(10) no
Br3 C13 C14 C15 4_666 . 100.1(6) no
C12 C13 C14 Br2 . . 180.0(5) no
Br3 C13 C14 Br2 4_666 . -81.4(4) no
C12 C13 C14 Br3 . 4_666 -98.6(6) no
C13 C14 C15 C16 . . -1.9(10) no
Br2 C14 C15 C16 . . 179.6(5) no
Br3 C14 C15 C16 4_666 . 82.3(6) no
C14 C15 C16 C11 . . 1.5(10) no
C14 C15 C16 Br1 . 3_755 119.7(6) no
C12 C11 C16 C15 . . -.7(10) no
N1 C11 C16 C15 . . -180.0(6) no
C12 C11 C16 Br1 . 3_755 -115.8(5) no
N1 C11 C16 Br1 . 3_755 64.9(7) no
N2 N3 C31 C32 . . 174.7(6) yes
